data_4028815
loop_
_publ_author_name
'Ram N. Ram'
'Vineet Kumar Soni'

_publ_contact_author_address
; 
      Department of Chemistry 
      Indian Institute of Technology
      Hauz Khas, New Delhi 110016
      India
;
_publ_contact_author_email rnram@chemistry.iitd.ac.in
_publ_contact_author_fax +91-11-26582037
_publ_contact_author_name 'R.N. Ram and Vineet Kumar Soni'
_publ_contact_author_phone +91-11-26591508
_publ_section_title
;
 Synthesis of 3-Alkylbenzoxazolones from N-Alkyl-N-arylhydroxylamines by
 Contiguous O-Trichloroacetylation, Trichloroacetoxy ortho-Shift, and
 Cyclization Sequence
;
_journal_name_full 'Journal of Organic Chemistry'
_journal_page_first 11935
_journal_page_last 11947
_journal_paper_doi 10.1021/jo401985h
_journal_volume 78
_journal_year 2013
_chemical_formula_moiety 'C14 H10 Br N O2'
_chemical_formula_sum 'C14 H10 Br N O2'
_chemical_formula_weight 304.13
_space_group_IT_number 2
_symmetry_cell_setting triclinic
_symmetry_space_group_name_Hall '-P 1'
_symmetry_space_group_name_H-M 'P -1'
_atom_sites_solution_hydrogens geom
_atom_sites_solution_primary direct
_atom_sites_solution_secondary difmap
_audit_creation_method 'SHELXTL-NT2000 ver.6.12'
_cell_angle_alpha 109.051(2)
_cell_angle_beta 101.812(2)
_cell_angle_gamma 92.026(2)
_cell_formula_units_Z 2
_cell_length_a 5.3310(8)
_cell_length_b 10.0858(14)
_cell_length_c 11.7987(17)
_cell_measurement_reflns_used 4939
_cell_measurement_temperature 150(2)
_cell_measurement_theta_max 28.31
_cell_measurement_theta_min 2.32
_cell_volume 583.35(15)
_computing_cell_refinement 'Bruker SMART'
_computing_data_collection 'Bruker SMART'
_computing_data_reduction 'Bruker SAINT'
_computing_molecular_graphics 'Bruker SHELXTL'
_computing_publication_material 'Bruker SHELXTL'
_computing_structure_refinement 'SHELXL-97 (Sheldrick, 1997)'
_computing_structure_solution 'SHELXS-97 (Sheldrick, 1990)'
_diffrn_ambient_temperature 150(2)
_diffrn_measured_fraction_theta_full 0.997
_diffrn_measured_fraction_theta_max 0.997
_diffrn_measurement_device_type 'CCD area detector'
_diffrn_measurement_method 'phi and omega scans'
_diffrn_radiation_monochromator graphite
_diffrn_radiation_source 'fine-focus sealed tube'
_diffrn_radiation_type MoK\a
_diffrn_radiation_wavelength 0.71073
_diffrn_reflns_av_R_equivalents 0.0201
_diffrn_reflns_av_sigmaI/netI 0.0220
_diffrn_reflns_limit_h_max 6
_diffrn_reflns_limit_h_min -6
_diffrn_reflns_limit_k_max 11
_diffrn_reflns_limit_k_min -11
_diffrn_reflns_limit_l_max 14
_diffrn_reflns_limit_l_min -14
_diffrn_reflns_number 5581
_diffrn_reflns_theta_full 25.00
_diffrn_reflns_theta_max 25.00
_diffrn_reflns_theta_min 1.88
_exptl_absorpt_coefficient_mu 3.515
_exptl_absorpt_correction_T_max 0.953
_exptl_absorpt_correction_T_min 0.926
_exptl_absorpt_correction_type multi-scan
_exptl_absorpt_process_details SADABS
_exptl_crystal_colour colorless
_exptl_crystal_density_diffrn 1.735
_exptl_crystal_description Block
_exptl_crystal_F_000 304
_exptl_crystal_size_max 0.26
_exptl_crystal_size_mid 0.18
_exptl_crystal_size_min 0.14
_refine_diff_density_max 0.281
_refine_diff_density_min -0.331
_refine_diff_density_rms 0.070
_refine_ls_extinction_method none
_refine_ls_goodness_of_fit_ref 1.078
_refine_ls_hydrogen_treatment constr
_refine_ls_matrix_type full
_refine_ls_number_parameters 163
_refine_ls_number_reflns 2052
_refine_ls_number_restraints 0
_refine_ls_restrained_S_all 1.078
_refine_ls_R_factor_all 0.0207
_refine_ls_R_factor_gt 0.0197
_refine_ls_shift/su_max 0.003
_refine_ls_shift/su_mean 0.000
_refine_ls_structure_factor_coef Fsqd
_refine_ls_weighting_details 'calc w=1/[\s^2^(Fo^2^)+(0.0304P)^2^+0.2491P] where P=(Fo^2^+2Fc^2^)/3'
_refine_ls_weighting_scheme calc
_refine_ls_wR_factor_gt 0.0530
_refine_ls_wR_factor_ref 0.0535
_reflns_number_gt 1965
_reflns_number_total 2058
_reflns_threshold_expression >2sigma(I)
_cod_data_source_file jo401985h_si_005.cif
_cod_data_source_block rjc2m
_cod_database_code 4028815

loop_
_symmetry_equiv_pos_as_xyz
'x, y, z'
'-x, -y, -z'

loop_
_atom_site_label
_atom_site_type_symbol
_atom_site_fract_x
_atom_site_fract_y
_atom_site_fract_z
_atom_site_U_iso_or_equiv
_atom_site_adp_type
_atom_site_occupancy
_atom_site_symmetry_multiplicity
_atom_site_calc_flag
_atom_site_refinement_flags
Br1 Br 0.22031(3) 0.944507(19) 0.836857(16) 0.02127(9) Uani 1 1 d .
O1 O 0.8345(3) 0.91750(15) 0.54694(12) 0.0226(3) Uani 1 1 d .
O2 O 0.8321(3) 0.67954(15) 0.48887(13) 0.0301(3) Uani 1 1 d .
N1 N 0.5950(3) 0.80199(16) 0.62643(14) 0.0178(3) Uani 1 1 d .
C1 C 0.4331(3) 1.0250(2) 0.76022(17) 0.0175(4) Uani 1 1 d .
C2 C 0.4547(4) 1.1709(2) 0.78787(18) 0.0212(4) Uani 1 1 d .
H2 H 0.3640 1.2253 0.8424 0.025 Uiso 1 1 calc R
C3 C 0.6087(4) 1.2366(2) 0.73563(19) 0.0234(4) Uani 1 1 d .
H3 H 0.6202 1.3342 0.7563 0.028 Uiso 1 1 calc R
C4 C 0.7467(4) 1.1586(2) 0.65257(18) 0.0216(4) Uani 1 1 d .
H4 H 0.8511 1.2012 0.6171 0.026 Uiso 1 1 calc R
C5 C 0.7187(4) 1.0155(2) 0.62657(17) 0.0187(4) Uani 1 1 d .
C6 C 0.5688(3) 0.94575(19) 0.67783(16) 0.0164(4) Uani 1 1 d .
C7 C 0.7587(4) 0.7864(2) 0.54847(18) 0.0225(4) Uani 1 1 d .
C8 C 0.5130(4) 0.67988(19) 0.65864(17) 0.0193(4) Uani 1 1 d .
H8A H 0.4607 0.5980 0.5842 0.023 Uiso 1 1 calc R
H8B H 0.3652 0.7001 0.6951 0.023 Uiso 1 1 calc R
C9 C 0.7270(4) 0.64685(19) 0.74801(17) 0.0184(4) Uani 1 1 d .
C10 C 0.7693(4) 0.7183(2) 0.87436(18) 0.0230(4) Uani 1 1 d .
H10 H 0.6607 0.7845 0.9047 0.028 Uiso 1 1 calc R
C11 C 0.9734(4) 0.6912(2) 0.95539(19) 0.0270(5) Uani 1 1 d .
H11 H 1.0016 0.7399 1.0395 0.032 Uiso 1 1 calc R
C12 C 1.1342(4) 0.5922(2) 0.9113(2) 0.0266(4) Uani 1 1 d .
H12 H 1.2695 0.5738 0.9657 0.032 Uiso 1 1 calc R
C13 C 1.0936(4) 0.5202(2) 0.78575(19) 0.0243(4) Uani 1 1 d .
H13 H 1.2017 0.4535 0.7560 0.029 Uiso 1 1 calc R
C14 C 0.8915(4) 0.5478(2) 0.70449(18) 0.0211(4) Uani 1 1 d .
H14 H 0.8658 0.4998 0.6203 0.025 Uiso 1 1 calc R

loop_
_atom_site_aniso_label
_atom_site_aniso_U_11
_atom_site_aniso_U_22
_atom_site_aniso_U_33
_atom_site_aniso_U_23
_atom_site_aniso_U_13
_atom_site_aniso_U_12
Br1 0.01913(12) 0.02308(13) 0.02427(12) 0.00871(8) 0.00964(8) 0.00291(8)
O1 0.0263(7) 0.0240(7) 0.0229(7) 0.0105(6) 0.0124(6) 0.0075(6)
O2 0.0424(9) 0.0267(8) 0.0271(8) 0.0093(6) 0.0192(7) 0.0139(7)
N1 0.0208(8) 0.0159(8) 0.0177(8) 0.0059(6) 0.0060(6) 0.0038(6)
C1 0.0139(9) 0.0217(10) 0.0175(9) 0.0078(7) 0.0037(7) 0.0010(7)
C2 0.0192(10) 0.0206(10) 0.0217(10) 0.0040(8) 0.0054(8) 0.0038(8)
C3 0.0236(10) 0.0185(10) 0.0274(10) 0.0080(8) 0.0041(8) 0.0022(8)
C4 0.0189(10) 0.0250(10) 0.0243(10) 0.0131(8) 0.0046(8) 0.0008(8)
C5 0.0167(9) 0.0231(10) 0.0171(9) 0.0071(7) 0.0042(7) 0.0053(7)
C6 0.0155(9) 0.0171(9) 0.0154(9) 0.0055(7) 0.0007(7) 0.0029(7)
C7 0.0249(10) 0.0249(10) 0.0202(10) 0.0099(8) 0.0069(8) 0.0058(8)
C8 0.0207(10) 0.0151(9) 0.0212(10) 0.0049(8) 0.0050(7) 0.0006(7)
C9 0.0177(9) 0.0158(9) 0.0231(10) 0.0083(8) 0.0056(7) -0.0016(7)
C10 0.0238(10) 0.0239(10) 0.0243(10) 0.0092(8) 0.0098(8) 0.0057(8)
C11 0.0274(11) 0.0347(12) 0.0205(10) 0.0109(9) 0.0062(8) 0.0048(9)
C12 0.0219(10) 0.0318(11) 0.0305(11) 0.0176(9) 0.0039(8) 0.0041(8)
C13 0.0232(10) 0.0198(10) 0.0335(11) 0.0109(8) 0.0108(8) 0.0052(8)
C14 0.0236(10) 0.0163(9) 0.0236(10) 0.0057(8) 0.0076(8) 0.0005(7)

loop_
_atom_type_symbol
_atom_type_description
_atom_type_scat_dispersion_real
_atom_type_scat_dispersion_imag
_atom_type_scat_source
C C 0.0033 0.0016 'International Tables Vol C Tables 4.2.6.8 and 6.1.1.4'
H H 0.0000 0.0000 'International Tables Vol C Tables 4.2.6.8 and 6.1.1.4'
N N 0.0061 0.0033 'International Tables Vol C Tables 4.2.6.8 and 6.1.1.4'
O O 0.0106 0.0060 'International Tables Vol C Tables 4.2.6.8 and 6.1.1.4'
Br Br -0.2901 2.4595 'International Tables Vol C Tables 4.2.6.8 and 6.1.1.4'

loop_
_geom_angle_atom_site_label_1
_geom_angle_atom_site_label_2
_geom_angle_atom_site_label_3
_geom_angle
C7 O1 C5 107.59(15)
C7 N1 C6 108.89(16)
C7 N1 C8 119.64(15)
C6 N1 C8 130.59(15)
C6 C1 C2 118.30(17)
C6 C1 Br1 123.24(14)
C2 C1 Br1 118.46(14)
C3 C2 C1 121.37(18)
C3 C2 H2 119.3
C1 C2 H2 119.3
C2 C3 C4 121.14(18)
C2 C3 H3 119.4
C4 C3 H3 119.4
C5 C4 C3 115.86(18)
C5 C4 H4 122.1
C3 C4 H4 122.1
C4 C5 O1 126.10(18)
C4 C5 C6 124.79(18)
O1 C5 C6 109.11(16)
C1 C6 C5 118.53(17)
C1 C6 N1 135.56(18)
C5 C6 N1 105.90(16)
O2 C7 N1 128.67(19)
O2 C7 O1 122.83(18)
N1 C7 O1 108.50(16)
N1 C8 C9 111.71(15)
N1 C8 H8A 109.3
C9 C8 H8A 109.3
N1 C8 H8B 109.3
C9 C8 H8B 109.3
H8A C8 H8B 107.9
C14 C9 C10 118.92(17)
C14 C9 C8 120.22(17)
C10 C9 C8 120.81(17)
C11 C10 C9 120.33(18)
C11 C10 H10 119.8
C9 C10 H10 119.8
C12 C11 C10 120.24(19)
C12 C11 H11 119.9
C10 C11 H11 119.9
C11 C12 C13 119.93(19)
C11 C12 H12 120.0
C13 C12 H12 120.0
C12 C13 C14 120.02(19)
C12 C13 H13 120.0
C14 C13 H13 120.0
C13 C14 C9 120.55(18)
C13 C14 H14 119.7
C9 C14 H14 119.7

loop_
_geom_bond_atom_site_label_1
_geom_bond_atom_site_label_2
_geom_bond_distance
Br1 C1 1.8967(19)
O1 C7 1.376(3)
O1 C5 1.384(2)
O2 C7 1.207(2)
N1 C7 1.370(3)
N1 C6 1.402(2)
N1 C8 1.479(2)
C1 C6 1.388(3)
C1 C2 1.394(3)
C2 C3 1.389(3)
C2 H2 0.9300
C3 C4 1.398(3)
C3 H3 0.9300
C4 C5 1.370(3)
C4 H4 0.9300
C5 C6 1.391(3)
C8 C9 1.513(3)
C8 H8A 0.9700
C8 H8B 0.9700
C9 C14 1.393(3)
C9 C10 1.394(3)
C10 C11 1.392(3)
C10 H10 0.9300
C11 C12 1.381(3)
C11 H11 0.9300
C12 C13 1.387(3)
C12 H12 0.9300
C13 C14 1.389(3)
C13 H13 0.9300
C14 H14 0.9300

loop_
_geom_torsion_atom_site_label_1
_geom_torsion_atom_site_label_2
_geom_torsion_atom_site_label_3
_geom_torsion_atom_site_label_4
_geom_torsion
C6 C1 C2 C3 -0.5(3)
Br1 C1 C2 C3 179.53(15)
C1 C2 C3 C4 0.5(3)
C2 C3 C4 C5 0.3(3)
C3 C4 C5 O1 179.56(18)
C3 C4 C5 C6 -1.0(3)
C7 O1 C5 C4 179.23(18)
C7 O1 C5 C6 -0.3(2)
C2 C1 C6 C5 -0.2(3)
Br1 C1 C6 C5 179.78(13)
C2 C1 C6 N1 -178.94(19)
Br1 C1 C6 N1 1.1(3)
C4 C5 C6 C1 1.0(3)
O1 C5 C6 C1 -179.48(16)
C4 C5 C6 N1 -179.93(17)
O1 C5 C6 N1 -0.41(19)
C7 N1 C6 C1 179.8(2)
C8 N1 C6 C1 -11.3(3)
C7 N1 C6 C5 1.0(2)
C8 N1 C6 C5 169.92(17)
C6 N1 C7 O2 178.7(2)
C8 N1 C7 O2 8.3(3)
C6 N1 C7 O1 -1.2(2)
C8 N1 C7 O1 -171.52(15)
C5 O1 C7 O2 -178.98(18)
C5 O1 C7 N1 0.9(2)
C7 N1 C8 C9 74.2(2)
C6 N1 C8 C9 -93.7(2)
N1 C8 C9 C14 -93.3(2)
N1 C8 C9 C10 84.3(2)
C14 C9 C10 C11 0.2(3)
C8 C9 C10 C11 -177.37(18)
C9 C10 C11 C12 -0.6(3)
C10 C11 C12 C13 0.5(3)
C11 C12 C13 C14 0.1(3)
C12 C13 C14 C9 -0.5(3)
C10 C9 C14 C13 0.3(3)
C8 C9 C14 C13 177.92(17)
